data_4120093
loop_
_publ_author_name
'Claudia Gerdes'
'Wolfgang Saak'
'Detlev Haase'
'Thomas M\"uller'

_publ_section_title
;
 Dibenzosilanorbornadienyl Cations and Their Fragmentation into
 Silyliumylidenes
;
_journal_name_full 'Journal of the American Chemical Society'
_journal_page_first 10353
_journal_page_last 10361
_journal_paper_doi 10.1021/ja400306h
_journal_volume 135
_journal_year 2013
_chemical_formula_sum 'C30 H32 Si'
_chemical_formula_weight 420.65
_chemical_name_systematic
; 
 ? 
;
_space_group_IT_number 14
_symmetry_cell_setting monoclinic
_symmetry_space_group_name_Hall '-P 2ybc'
_symmetry_space_group_name_H-M 'P 1 21/c 1'
_atom_sites_solution_hydrogens geom
_atom_sites_solution_primary direct
_atom_sites_solution_secondary difmap
_audit_creation_method SHELXL-97
_cell_angle_alpha 90.00
_cell_angle_beta 90.6910(10)
_cell_angle_gamma 90.00
_cell_formula_units_Z 4
_cell_length_a 8.9511(2)
_cell_length_b 21.8952(4)
_cell_length_c 12.5400(3)
_cell_measurement_reflns_used 9910
_cell_measurement_temperature 153(2)
_cell_measurement_theta_max 30.98
_cell_measurement_theta_min 3.23
_cell_volume 2457.49(9)
_computing_cell_refinement 'Bruker SAINT'
_computing_data_collection 'Bruker APEX2'
_computing_data_reduction 'Bruker SAINT'
_computing_molecular_graphics 'Diamond Crystal Impact, 2010)'
_computing_publication_material 'SHELX-97 (Sheldrick, 2008)'
_computing_structure_refinement 'SHELXL-97 (Sheldrick, 2008)'
_computing_structure_solution 'SHELXS-97 (Sheldrick, 2008)'
_diffrn_ambient_temperature 153(2)
_diffrn_measured_fraction_theta_full 0.997
_diffrn_measured_fraction_theta_max 0.997
_diffrn_measurement_device_type 'Bruker APEX-II CCD'
_diffrn_measurement_method '\f and \w scans'
_diffrn_radiation_monochromator graphite
_diffrn_radiation_source 'fine-focus sealed tube'
_diffrn_radiation_type MoK\a
_diffrn_radiation_wavelength 0.71073
_diffrn_reflns_av_R_equivalents 0.0429
_diffrn_reflns_av_sigmaI/netI 0.0252
_diffrn_reflns_limit_h_max 12
_diffrn_reflns_limit_h_min -12
_diffrn_reflns_limit_k_max 31
_diffrn_reflns_limit_k_min -31
_diffrn_reflns_limit_l_max 18
_diffrn_reflns_limit_l_min -18
_diffrn_reflns_number 64114
_diffrn_reflns_theta_full 31.05
_diffrn_reflns_theta_max 31.05
_diffrn_reflns_theta_min 2.46
_exptl_absorpt_coefficient_mu 0.110
_exptl_absorpt_correction_T_max 0.9889
_exptl_absorpt_correction_T_min 0.9480
_exptl_absorpt_correction_type numerical
_exptl_absorpt_process_details 'Bruker SAINT'
_exptl_crystal_colour colourless
_exptl_crystal_density_diffrn 1.137
_exptl_crystal_description plate
_exptl_crystal_F_000 904
_exptl_crystal_size_max 0.49
_exptl_crystal_size_mid 0.41
_exptl_crystal_size_min 0.10
_refine_diff_density_max 1.264
_refine_diff_density_min -0.432
_refine_diff_density_rms 0.055
_refine_ls_extinction_method none
_refine_ls_goodness_of_fit_ref 1.041
_refine_ls_hydrogen_treatment mixed
_refine_ls_matrix_type full
_refine_ls_number_parameters 292
_refine_ls_number_reflns 7830
_refine_ls_number_restraints 0
_refine_ls_restrained_S_all 1.041
_refine_ls_R_factor_all 0.0807
_refine_ls_R_factor_gt 0.0570
_refine_ls_shift/su_max 0.001
_refine_ls_shift/su_mean 0.000
_refine_ls_structure_factor_coef Fsqd
_refine_ls_weighting_details 'calc w=1/[\s^2^(Fo^2^)+(0.0969P)^2^+0.8897P] where P=(Fo^2^+2Fc^2^)/3'
_refine_ls_weighting_scheme calc
_refine_ls_wR_factor_gt 0.1602
_refine_ls_wR_factor_ref 0.1819
_reflns_number_gt 5788
_reflns_number_total 7830
_reflns_threshold_expression >2sigma(I)
_cod_data_source_file ja400306h_si_005.cif
_cod_data_source_block CG146
_cod_database_code 4120093

loop_
_symmetry_equiv_pos_as_xyz
'x, y, z'
'-x, y+1/2, -z+1/2'
'-x, -y, -z'
'x, -y-1/2, z-1/2'

loop_
_atom_site_label
_atom_site_type_symbol
_atom_site_fract_x
_atom_site_fract_y
_atom_site_fract_z
_atom_site_U_iso_or_equiv
_atom_site_adp_type
_atom_site_occupancy
_atom_site_symmetry_multiplicity
_atom_site_calc_flag
_atom_site_refinement_flags
Si1 Si 0.10313(5) 0.477378(19) 0.84247(4) 0.03571(13) Uani 1 1 d .
H1A H 0.176(2) 0.4857(9) 0.9503(17) 0.043 Uiso 1 1 d .
H1B H -0.041(2) 0.4559(10) 0.8885(16) 0.043 Uiso 1 1 d .
C1 C 0.05447(17) 0.54759(6) 0.76541(12) 0.0326(3) Uani 1 1 d .
C2 C -0.0569(3) 0.54698(9) 0.68806(19) 0.0577(5) Uani 1 1 d .
H2 H -0.1109 0.5103 0.6755 0.069 Uiso 1 1 calc R
C3 C -0.0920(4) 0.59857(12) 0.6282(2) 0.0835(9) Uani 1 1 d .
H3 H -0.1683 0.5968 0.5750 0.100 Uiso 1 1 calc R
C4 C -0.0167(4) 0.65178(10) 0.6461(2) 0.0760(8) Uani 1 1 d .
H4 H -0.0398 0.6870 0.6049 0.091 Uiso 1 1 calc R
C5 C 0.0921(3) 0.65439(8) 0.7234(2) 0.0686(8) Uani 1 1 d .
H5 H 0.1434 0.6917 0.7363 0.082 Uiso 1 1 calc R
C6 C 0.1284(2) 0.60253(8) 0.78358(17) 0.0469(4) Uani 1 1 d .
H6 H 0.2041 0.6049 0.8372 0.056 Uiso 1 1 calc R
C7 C 0.19611(15) 0.41622(6) 0.75972(10) 0.0259(3) Uani 1 1 d .
C8 C 0.32735(15) 0.42980(6) 0.70270(11) 0.0263(3) Uani 1 1 d .
C9 C 0.39326(17) 0.38544(7) 0.63883(12) 0.0328(3) Uani 1 1 d .
H9 H 0.4804 0.3952 0.5999 0.039 Uiso 1 1 calc R
C10 C 0.33316(19) 0.32727(7) 0.63149(14) 0.0384(3) Uani 1 1 d .
H10 H 0.3783 0.2975 0.5872 0.046 Uiso 1 1 calc R
C11 C 0.20697(18) 0.31272(7) 0.68902(13) 0.0350(3) Uani 1 1 d .
H11 H 0.1670 0.2726 0.6851 0.042 Uiso 1 1 calc R
C12 C 0.13787(15) 0.35640(6) 0.75265(11) 0.0277(3) Uani 1 1 d .
C13 C 0.40039(16) 0.49107(6) 0.71074(11) 0.0277(3) Uani 1 1 d .
C14 C 0.37529(17) 0.53516(7) 0.63120(12) 0.0328(3) Uani 1 1 d .
C15 C 0.4411(2) 0.59250(7) 0.64267(14) 0.0407(4) Uani 1 1 d .
H15 H 0.4235 0.6226 0.5894 0.049 Uiso 1 1 calc R
C16 C 0.5313(2) 0.60693(8) 0.72933(15) 0.0465(4) Uani 1 1 d .
C17 C 0.5607(2) 0.56194(8) 0.80484(15) 0.0451(4) Uani 1 1 d .
H18 H 0.6256 0.5708 0.8633 0.054 Uiso 1 1 calc R
C18 C 0.49682(18) 0.50388(7) 0.79661(12) 0.0349(3) Uani 1 1 d .
C19 C 0.2792(2) 0.52155(8) 0.53550(14) 0.0435(4) Uani 1 1 d .
H19A H 0.2412 0.5599 0.5052 0.065 Uiso 1 1 calc R
H19B H 0.1950 0.4958 0.5567 0.065 Uiso 1 1 calc R
H19C H 0.3384 0.5001 0.4820 0.065 Uiso 1 1 calc R
C20 C 0.5956(3) 0.67047(10) 0.7419(2) 0.0708(7) Uani 1 1 d .
H20A H 0.5200 0.6976 0.7721 0.106 Uiso 1 1 calc R
H20B H 0.6255 0.6860 0.6720 0.106 Uiso 1 1 calc R
H20C H 0.6830 0.6690 0.7896 0.106 Uiso 1 1 calc R
C21 C 0.5363(2) 0.45538(8) 0.87801(14) 0.0445(4) Uani 1 1 d .
H21A H 0.6011 0.4730 0.9335 0.067 Uiso 1 1 calc R
H21B H 0.5886 0.4218 0.8429 0.067 Uiso 1 1 calc R
H21C H 0.4447 0.4399 0.9104 0.067 Uiso 1 1 calc R
C22 C 0.00264(16) 0.33673(6) 0.81294(12) 0.0294(3) Uani 1 1 d .
C23 C 0.01419(18) 0.32247(7) 0.92141(13) 0.0372(3) Uani 1 1 d .
C24 C -0.1136(2) 0.30472(8) 0.97551(15) 0.0453(4) Uani 1 1 d .
H24 H -0.1059 0.2950 1.0492 0.054 Uiso 1 1 calc R
C25 C -0.2514(2) 0.30079(8) 0.92502(17) 0.0461(4) Uani 1 1 d .
C26 C -0.26006(18) 0.31402(7) 0.81718(16) 0.0411(4) Uani 1 1 d .
H26 H -0.3538 0.3107 0.7813 0.049 Uiso 1 1 calc R
C27 C -0.13581(17) 0.33197(6) 0.75987(13) 0.0331(3) Uani 1 1 d .
C28 C 0.1608(2) 0.32621(11) 0.98080(17) 0.0578(5) Uani 1 1 d .
H28A H 0.2348 0.3006 0.9451 0.087 Uiso 1 1 calc R
H28B H 0.1477 0.3118 1.0541 0.087 Uiso 1 1 calc R
H28C H 0.1955 0.3687 0.9819 0.087 Uiso 1 1 calc R
C29 C -0.3892(3) 0.28354(12) 0.9865(2) 0.0713(7) Uani 1 1 d .
H29A H -0.4287 0.3198 1.0223 0.107 Uiso 1 1 calc R
H29B H -0.3632 0.2524 1.0397 0.107 Uiso 1 1 calc R
H29C H -0.4650 0.2672 0.9372 0.107 Uiso 1 1 calc R
C30 C -0.1513(2) 0.34798(9) 0.64349(15) 0.0462(4) Uani 1 1 d .
H30A H -0.1018 0.3167 0.6005 0.069 Uiso 1 1 calc R
H30B H -0.1047 0.3878 0.6305 0.069 Uiso 1 1 calc R
H30C H -0.2574 0.3499 0.6237 0.069 Uiso 1 1 calc R

loop_
_atom_site_aniso_label
_atom_site_aniso_U_11
_atom_site_aniso_U_22
_atom_site_aniso_U_33
_atom_site_aniso_U_23
_atom_site_aniso_U_13
_atom_site_aniso_U_12
Si1 0.0416(3) 0.0285(2) 0.0374(2) 0.00106(15) 0.01595(18) 0.00687(16)
C1 0.0349(7) 0.0213(6) 0.0420(8) -0.0046(5) 0.0105(6) 0.0019(5)
C2 0.0663(13) 0.0331(8) 0.0733(13) -0.0102(9) -0.0207(11) 0.0134(9)
C3 0.123(2) 0.0537(14) 0.0730(15) -0.0047(11) -0.0261(16) 0.0424(15)
C4 0.116(2) 0.0428(11) 0.0702(15) 0.0175(10) 0.0316(15) 0.0353(13)
C5 0.0761(15) 0.0222(7) 0.109(2) -0.0008(9) 0.0481(15) -0.0032(8)
C6 0.0445(9) 0.0283(7) 0.0684(12) -0.0101(7) 0.0142(8) -0.0050(7)
C7 0.0260(6) 0.0226(5) 0.0291(6) 0.0021(4) 0.0047(5) 0.0034(5)
C8 0.0258(6) 0.0245(6) 0.0287(6) 0.0017(5) 0.0034(5) 0.0024(5)
C9 0.0294(7) 0.0321(7) 0.0371(7) -0.0033(5) 0.0094(6) 0.0028(5)
C10 0.0368(8) 0.0302(7) 0.0484(9) -0.0097(6) 0.0106(7) 0.0050(6)
C11 0.0340(7) 0.0233(6) 0.0480(8) -0.0031(5) 0.0059(6) 0.0015(5)
C12 0.0253(6) 0.0238(6) 0.0341(6) 0.0042(5) 0.0026(5) 0.0028(5)
C13 0.0268(6) 0.0259(6) 0.0306(6) -0.0013(5) 0.0079(5) -0.0003(5)
C14 0.0331(7) 0.0312(7) 0.0344(7) 0.0038(5) 0.0110(6) 0.0001(6)
C15 0.0512(10) 0.0308(7) 0.0405(8) 0.0044(6) 0.0182(7) -0.0031(7)
C16 0.0577(11) 0.0327(8) 0.0496(9) -0.0065(7) 0.0176(8) -0.0127(7)
C17 0.0517(10) 0.0401(9) 0.0436(9) -0.0098(7) 0.0034(7) -0.0114(7)
C18 0.0373(8) 0.0325(7) 0.0351(7) -0.0033(6) 0.0037(6) -0.0006(6)
C19 0.0464(10) 0.0445(9) 0.0397(8) 0.0127(7) -0.0027(7) -0.0019(7)
C20 0.105(2) 0.0409(10) 0.0669(14) -0.0105(9) 0.0182(13) -0.0306(12)
C21 0.0533(10) 0.0402(8) 0.0398(8) -0.0025(7) -0.0115(7) 0.0046(8)
C22 0.0269(6) 0.0216(6) 0.0399(7) 0.0060(5) 0.0046(5) 0.0017(5)
C23 0.0358(8) 0.0330(7) 0.0428(8) 0.0126(6) 0.0039(6) 0.0001(6)
C24 0.0508(10) 0.0367(8) 0.0488(9) 0.0130(7) 0.0160(8) -0.0013(7)
C25 0.0378(9) 0.0312(7) 0.0699(12) 0.0066(7) 0.0218(8) -0.0006(6)
C26 0.0263(7) 0.0279(7) 0.0691(11) 0.0010(7) 0.0047(7) 0.0005(6)
C27 0.0286(7) 0.0227(6) 0.0481(8) 0.0024(5) 0.0011(6) 0.0028(5)
C28 0.0502(11) 0.0702(13) 0.0527(11) 0.0285(10) -0.0101(9) -0.0076(10)
C29 0.0507(12) 0.0656(14) 0.0985(18) 0.0153(13) 0.0364(12) -0.0062(10)
C30 0.0421(9) 0.0457(9) 0.0506(10) 0.0042(7) -0.0109(7) -0.0010(8)

loop_
_atom_type_symbol
_atom_type_description
_atom_type_scat_dispersion_real
_atom_type_scat_dispersion_imag
_atom_type_scat_source
C C 0.0033 0.0016 'International Tables Vol C Tables 4.2.6.8 and 6.1.1.4'
H H 0.0000 0.0000 'International Tables Vol C Tables 4.2.6.8 and 6.1.1.4'
Si Si 0.0817 0.0704 'International Tables Vol C Tables 4.2.6.8 and 6.1.1.4'

loop_
_geom_angle_atom_site_label_1
_geom_angle_atom_site_label_2
_geom_angle_atom_site_label_3
_geom_angle
C1 Si1 C7 113.62(6)
C1 Si1 H1A 117.5(8)
C7 Si1 H1A 113.0(8)
C1 Si1 H1B 105.1(8)
C7 Si1 H1B 112.1(8)
H1A Si1 H1B 93.4(11)
C2 C1 C6 117.47(17)
C2 C1 Si1 121.17(13)
C6 C1 Si1 121.36(14)
C1 C2 C3 121.8(2)
C1 C2 H2 119.1
C3 C2 H2 119.1
C4 C3 C2 119.8(3)
C4 C3 H3 120.1
C2 C3 H3 120.1
C3 C4 C5 119.9(2)
C3 C4 H4 120.0
C5 C4 H4 120.0
C4 C5 C6 120.5(2)
C4 C5 H5 119.7
C6 C5 H5 119.7
C1 C6 C5 120.4(2)
C1 C6 H6 119.8
C5 C6 H6 119.8
C12 C7 C8 118.14(12)
C12 C7 Si1 121.75(10)
C8 C7 Si1 120.12(10)
C9 C8 C7 120.25(13)
C9 C8 C13 118.42(12)
C7 C8 C13 121.31(11)
C10 C9 C8 120.79(13)
C10 C9 H9 119.6
C8 C9 H9 119.6
C11 C10 C9 119.70(13)
C11 C10 H10 120.2
C9 C10 H10 120.2
C10 C11 C12 120.69(14)
C10 C11 H11 119.7
C12 C11 H11 119.7
C11 C12 C7 120.39(13)
C11 C12 C22 117.26(12)
C7 C12 C22 122.34(12)
C18 C13 C14 120.03(14)
C18 C13 C8 119.77(13)
C14 C13 C8 120.19(13)
C15 C14 C13 118.83(15)
C15 C14 C19 119.99(14)
C13 C14 C19 121.18(14)
C16 C15 C14 121.95(16)
C16 C15 H15 119.0
C14 C15 H15 119.0
C15 C16 C17 118.52(15)
C15 C16 C20 120.63(19)
C17 C16 C20 120.9(2)
C16 C17 C18 121.40(17)
C16 C17 H18 119.3
C18 C17 H18 119.3
C17 C18 C13 119.13(15)
C17 C18 C21 119.82(16)
C13 C18 C21 121.02(14)
C14 C19 H19A 109.5
C14 C19 H19B 109.5
H19A C19 H19B 109.5
C14 C19 H19C 109.5
H19A C19 H19C 109.5
H19B C19 H19C 109.5
C16 C20 H20A 109.5
C16 C20 H20B 109.5
H20A C20 H20B 109.5
C16 C20 H20C 109.5
H20A C20 H20C 109.5
H20B C20 H20C 109.5
C18 C21 H21A 109.5
C18 C21 H21B 109.5
H21A C21 H21B 109.5
C18 C21 H21C 109.5
H21A C21 H21C 109.5
H21B C21 H21C 109.5
C23 C22 C27 119.95(13)
C23 C22 C12 120.29(13)
C27 C22 C12 119.75(13)
C24 C23 C22 119.00(16)
C24 C23 C28 119.43(16)
C22 C23 C28 121.57(15)
C25 C24 C23 121.87(17)
C25 C24 H24 119.1
C23 C24 H24 119.1
C24 C25 C26 118.29(15)
C24 C25 C29 120.8(2)
C26 C25 C29 120.9(2)
C25 C26 C27 121.94(16)
C25 C26 H26 119.0
C27 C26 H26 119.0
C26 C27 C22 118.94(15)
C26 C27 C30 120.19(15)
C22 C27 C30 120.84(14)
C23 C28 H28A 109.5
C23 C28 H28B 109.5
H28A C28 H28B 109.5
C23 C28 H28C 109.5
H28A C28 H28C 109.5
H28B C28 H28C 109.5
C25 C29 H29A 109.5
C25 C29 H29B 109.5
H29A C29 H29B 109.5
C25 C29 H29C 109.5
H29A C29 H29C 109.5
H29B C29 H29C 109.5
C27 C30 H30A 109.5
C27 C30 H30B 109.5
H30A C30 H30B 109.5
C27 C30 H30C 109.5
H30A C30 H30C 109.5
H30B C30 H30C 109.5

loop_
_geom_bond_atom_site_label_1
_geom_bond_atom_site_label_2
_geom_bond_distance
Si1 C1 1.8647(16)
Si1 C7 1.8930(13)
Si1 H1A 1.50(2)
Si1 H1B 1.50(2)
C1 C2 1.383(3)
C1 C6 1.390(2)
C2 C3 1.390(3)
C2 H2 0.9500
C3 C4 1.364(4)
C3 H3 0.9500
C4 C5 1.366(4)
C4 H4 0.9500
C5 C6 1.400(3)
C5 H5 0.9500
C6 H6 0.9500
C7 C12 1.4120(19)
C7 C8 1.4142(18)
C8 C9 1.3943(19)
C8 C13 1.4953(19)
C9 C10 1.385(2)
C9 H9 0.9500
C10 C11 1.385(2)
C10 H10 0.9500
C11 C12 1.395(2)
C11 H11 0.9500
C12 C22 1.4982(19)
C13 C18 1.400(2)
C13 C14 1.404(2)
C14 C15 1.393(2)
C14 C19 1.498(2)
C15 C16 1.383(3)
C15 H15 0.9500
C16 C17 1.389(3)
C16 C20 1.513(3)
C17 C18 1.397(2)
C17 H18 0.9500
C18 C21 1.512(2)
C19 H19A 0.9800
C19 H19B 0.9800
C19 H19C 0.9800
C20 H20A 0.9800
C20 H20B 0.9800
C20 H20C 0.9800
C21 H21A 0.9800
C21 H21B 0.9800
C21 H21C 0.9800
C22 C23 1.398(2)
C22 C27 1.403(2)
C23 C24 1.393(2)
C23 C28 1.503(3)
C24 C25 1.382(3)
C24 H24 0.9500
C25 C26 1.384(3)
C25 C29 1.510(2)
C26 C27 1.388(2)
C26 H26 0.9500
C27 C30 1.506(2)
C28 H28A 0.9800
C28 H28B 0.9800
C28 H28C 0.9800
C29 H29A 0.9800
C29 H29B 0.9800
C29 H29C 0.9800
C30 H30A 0.9800
C30 H30B 0.9800
C30 H30C 0.9800

loop_
_geom_torsion_atom_site_label_1
_geom_torsion_atom_site_label_2
_geom_torsion_atom_site_label_3
_geom_torsion_atom_site_label_4
_geom_torsion
C7 Si1 C1 C2 69.01(17)
C7 Si1 C1 C6 -111.09(13)
C6 C1 C2 C3 1.7(3)
Si1 C1 C2 C3 -178.4(2)
C1 C2 C3 C4 -0.7(4)
C2 C3 C4 C5 -0.6(4)
C3 C4 C5 C6 0.9(4)
C2 C1 C6 C5 -1.3(3)
Si1 C1 C6 C5 178.76(14)
C4 C5 C6 C1 0.1(3)
C1 Si1 C7 C12 -124.17(12)
C1 Si1 C7 C8 55.74(13)
C12 C7 C8 C9 2.1(2)
Si1 C7 C8 C9 -177.84(11)
C12 C7 C8 C13 -176.71(13)
Si1 C7 C8 C13 3.38(18)
C7 C8 C9 C10 -1.1(2)
C13 C8 C9 C10 177.74(14)
C8 C9 C10 C11 -0.6(3)
C9 C10 C11 C12 1.3(3)
C10 C11 C12 C7 -0.3(2)
C10 C11 C12 C22 -179.51(15)
C8 C7 C12 C11 -1.4(2)
Si1 C7 C12 C11 178.49(12)
C8 C7 C12 C22 177.79(13)
Si1 C7 C12 C22 -2.29(19)
C9 C8 C13 C18 -96.30(17)
C7 C8 C13 C18 82.51(18)
C9 C8 C13 C14 82.19(17)
C7 C8 C13 C14 -99.01(16)
C18 C13 C14 C15 -3.6(2)
C8 C13 C14 C15 177.97(13)
C18 C13 C14 C19 176.71(14)
C8 C13 C14 C19 -1.8(2)
C13 C14 C15 C16 0.7(2)
C19 C14 C15 C16 -179.59(16)
C14 C15 C16 C17 2.3(3)
C14 C15 C16 C20 -177.29(18)
C15 C16 C17 C18 -2.4(3)
C20 C16 C17 C18 177.18(18)
C16 C17 C18 C13 -0.5(3)
C16 C17 C18 C21 177.59(17)
C14 C13 C18 C17 3.5(2)
C8 C13 C18 C17 -178.06(14)
C14 C13 C18 C21 -174.58(14)
C8 C13 C18 C21 3.9(2)
C11 C12 C22 C23 100.84(18)
C7 C12 C22 C23 -78.40(18)
C11 C12 C22 C27 -78.45(17)
C7 C12 C22 C27 102.31(17)
C27 C22 C23 C24 -1.2(2)
C12 C22 C23 C24 179.56(14)
C27 C22 C23 C28 179.21(17)
C12 C22 C23 C28 -0.1(2)
C22 C23 C24 C25 0.0(3)
C28 C23 C24 C25 179.68(18)
C23 C24 C25 C26 1.1(3)
C23 C24 C25 C29 -177.86(19)
C24 C25 C26 C27 -1.2(3)
C29 C25 C26 C27 177.80(18)
C25 C26 C27 C22 0.1(2)
C25 C26 C27 C30 -177.93(16)
C23 C22 C27 C26 1.1(2)
C12 C22 C27 C26 -179.61(13)
C23 C22 C27 C30 179.09(15)
C12 C22 C27 C30 -1.6(2)
